data_4063752
loop_
_publ_author_name
'Tran, Tommy'
'Chow, Catherine'
'Zimmerman, Amanda C.'
'Thibault, Michelle E.'
'McNeil, W. Stephen'
'Legzdins, Peter'

_publ_section_title
;
 Differing Reactions of Functionalized Hydrocarbons with
 Cp*M(NO)(alkyl)(\h3-allyl) Complexes of Molybdenum and Tungsten
;
_journal_issue 4
_journal_name_full Organometallics
_journal_page_first 738
_journal_paper_doi 10.1021/om100909m
_journal_volume 30
_journal_year 2011
_chemical_formula_moiety 'C14 H21 Mo1 N1 O1'
_chemical_formula_sum 'C14 H21 Mo N O'
_chemical_formula_weight 315.26
_chemical_name_systematic
;
 ?
;
_space_group_IT_number 14
_symmetry_cell_setting monoclinic
_symmetry_space_group_name_Hall '-P 2ybc'
_symmetry_space_group_name_H-M 'P 1 21/c 1'
_atom_sites_solution_hydrogens geom
_atom_sites_solution_primary direct
_atom_sites_solution_secondary difmap
_audit_creation_method SHELXL-97
_cell_angle_alpha 90.00
_cell_angle_beta 103.580(6)
_cell_angle_gamma 90.00
_cell_formula_units_Z 4
_cell_length_a 8.0187(12)
_cell_length_b 13.3671(19)
_cell_length_c 13.257(2)
_cell_measurement_reflns_used 9989
_cell_measurement_temperature 103(2)
_cell_measurement_theta_max 27.6
_cell_measurement_theta_min 3.0
_cell_volume 1381.2(4)
_computing_molecular_graphics 'Ortep-3 for Windows (Farrugia, 1997)'
_computing_publication_material 'WinGX publication routines (Farrugia, 1999)'
_computing_structure_refinement 'SHELXL-97 (Sheldrick, 1997)'
_computing_structure_solution 'SIR92 (Altomare, et al., 1993)'
_diffrn_ambient_temperature 103(2)
_diffrn_measured_fraction_theta_full 0.994
_diffrn_measured_fraction_theta_max 0.994
_diffrn_measurement_device_type 'Bruker X8 Apex II'
_diffrn_measurement_method 'area detector'
_diffrn_radiation_monochromator graphite
_diffrn_radiation_source 'fine-focus sealed tube'
_diffrn_radiation_type MoK\a
_diffrn_radiation_wavelength 0.71073
_diffrn_reflns_av_R_equivalents 0.0257
_diffrn_reflns_av_sigmaI/netI 0.0162
_diffrn_reflns_limit_h_max 10
_diffrn_reflns_limit_h_min -9
_diffrn_reflns_limit_k_max 11
_diffrn_reflns_limit_k_min -17
_diffrn_reflns_limit_l_max 16
_diffrn_reflns_limit_l_min -17
_diffrn_reflns_number 18348
_diffrn_reflns_theta_full 27.57
_diffrn_reflns_theta_max 27.57
_diffrn_reflns_theta_min 2.20
_exptl_absorpt_coefficient_mu 0.934
_exptl_absorpt_correction_T_max 0.7556
_exptl_absorpt_correction_T_min 0.6695
_exptl_absorpt_correction_type multi-scan
_exptl_crystal_colour orange
_exptl_crystal_density_diffrn 1.516
_exptl_crystal_density_method 'not measured'
_exptl_crystal_description square
_exptl_crystal_F_000 648
_exptl_crystal_size_max 0.55
_exptl_crystal_size_mid 0.5
_exptl_crystal_size_min 0.3
_refine_diff_density_max 0.453
_refine_diff_density_min -0.406
_refine_diff_density_rms 0.052
_refine_ls_extinction_method none
_refine_ls_goodness_of_fit_ref 1.079
_refine_ls_hydrogen_treatment constr
_refine_ls_matrix_type full
_refine_ls_number_parameters 159
_refine_ls_number_reflns 3177
_refine_ls_number_restraints 0
_refine_ls_restrained_S_all 1.079
_refine_ls_R_factor_all 0.0202
_refine_ls_R_factor_gt 0.0186
_refine_ls_shift/su_max 0.012
_refine_ls_shift/su_mean 0.001
_refine_ls_structure_factor_coef Fsqd
_refine_ls_weighting_details 'calc w=1/[\s^2^(Fo^2^)+(0.0215P)^2^+0.7701P] where P=(Fo^2^+2Fc^2^)/3'
_refine_ls_weighting_scheme calc
_refine_ls_wR_factor_gt 0.0487
_refine_ls_wR_factor_ref 0.0495
_reflns_number_gt 3006
_reflns_number_total 3177
_reflns_threshold_expression >2sigma(I)
_cod_data_source_file om100909m_si_002.cif
_cod_data_source_block 13
_cod_original_cell_volume 1381.3(4)
_cod_original_sg_symbol_H-M 'P 21/c'
_cod_database_code 4063752

loop_
_symmetry_equiv_pos_as_xyz
'x, y, z'
'-x, y+1/2, -z+1/2'
'-x, -y, -z'
'x, -y-1/2, z-1/2'

loop_
_atom_site_label
_atom_site_type_symbol
_atom_site_fract_x
_atom_site_fract_y
_atom_site_fract_z
_atom_site_U_iso_or_equiv
_atom_site_adp_type
_atom_site_occupancy
_atom_site_symmetry_multiplicity
_atom_site_calc_flag
_atom_site_refinement_flags
C1 C 0.6302(2) -0.05033(16) 0.25585(15) 0.0396(4) Uani 1 1 d .
H1A H 0.5899 -0.1172 0.2283 0.048 Uiso 1 1 calc R
H1B H 0.7447 -0.0320 0.2457 0.048 Uiso 1 1 calc R
C2 C 0.5925(2) -0.02178(16) 0.34999(15) 0.0395(4) Uani 1 1 d .
H2 H 0.5388 -0.0715 0.3891 0.047 Uiso 1 1 calc R
C3 C 0.6191(3) 0.07730(16) 0.38727(14) 0.0406(5) Uani 1 1 d .
H3 H 0.7329 0.1104 0.3937 0.049 Uiso 1 1 calc R
C4 C 0.4791(2) 0.13207(16) 0.40352(13) 0.0377(4) Uani 1 1 d .
H4A H 0.4961 0.2050 0.4142 0.045 Uiso 1 1 calc R
H4B H 0.4112 0.1011 0.4487 0.045 Uiso 1 1 calc R
C5 C 0.21897(19) 0.04345(12) 0.08366(12) 0.0232(3) Uani 1 1 d .
C6 C 0.21652(19) -0.03871(12) 0.15152(12) 0.0237(3) Uani 1 1 d .
C7 C 0.16428(19) -0.00334(12) 0.24053(12) 0.0234(3) Uani 1 1 d .
C8 C 0.1336(2) 0.10157(12) 0.22706(12) 0.0239(3) Uani 1 1 d .
C9 C 0.1681(2) 0.13052(11) 0.13117(12) 0.0238(3) Uani 1 1 d .
C10 C 0.2551(2) 0.03910(15) -0.02217(13) 0.0328(4) Uani 1 1 d .
H10A H 0.3255 -0.0199 -0.0270 0.049 Uiso 1 1 calc R
H10B H 0.3169 0.0996 -0.0340 0.049 Uiso 1 1 calc R
H10C H 0.1467 0.0347 -0.0747 0.049 Uiso 1 1 calc R
C11 C 0.2478(2) -0.14582(13) 0.12910(15) 0.0362(4) Uani 1 1 d .
H11A H 0.1377 -0.1796 0.1028 0.054 Uiso 1 1 calc R
H11B H 0.3099 -0.1788 0.1929 0.054 Uiso 1 1 calc R
H11C H 0.3162 -0.1493 0.0769 0.054 Uiso 1 1 calc R
C12 C 0.1317(2) -0.06590(13) 0.32802(15) 0.0338(4) Uani 1 1 d .
H12A H 0.0101 -0.0843 0.3135 0.051 Uiso 1 1 calc R
H12B H 0.1619 -0.0276 0.3928 0.051 Uiso 1 1 calc R
H12C H 0.2020 -0.1266 0.3349 0.051 Uiso 1 1 calc R
C13 C 0.0588(2) 0.16841(14) 0.29624(15) 0.0357(4) Uani 1 1 d .
H13A H 0.1116 0.2348 0.2994 0.054 Uiso 1 1 calc R
H13B H 0.0812 0.1397 0.3661 0.054 Uiso 1 1 calc R
H13C H -0.0653 0.1743 0.2683 0.054 Uiso 1 1 calc R
C14 C 0.1447(3) 0.23338(13) 0.08488(14) 0.0365(4) Uani 1 1 d .
H14A H 0.0232 0.2442 0.0520 0.055 Uiso 1 1 calc R
H14B H 0.2127 0.2399 0.0327 0.055 Uiso 1 1 calc R
H14C H 0.1828 0.2832 0.1396 0.055 Uiso 1 1 calc R
N1 N 0.55048(18) 0.15948(11) 0.17791(10) 0.0282(3) Uani 1 1 d .
O1 O 0.61024(19) 0.21518(11) 0.12377(11) 0.0467(4) Uani 1 1 d .
Mo1 Mo 0.426850(16) 0.075739(9) 0.235261(9) 0.01975(5) Uani 1 1 d .

loop_
_atom_site_aniso_label
_atom_site_aniso_U_11
_atom_site_aniso_U_22
_atom_site_aniso_U_33
_atom_site_aniso_U_23
_atom_site_aniso_U_13
_atom_site_aniso_U_12
C1 0.0275(9) 0.0489(11) 0.0391(11) 0.0073(8) 0.0011(8) 0.0131(8)
C2 0.0308(9) 0.0531(11) 0.0296(9) 0.0163(8) -0.0030(7) 0.0043(8)
C3 0.0330(10) 0.0641(13) 0.0205(9) 0.0061(8) -0.0019(7) -0.0128(9)
C4 0.0406(10) 0.0527(11) 0.0196(8) -0.0048(7) 0.0066(7) -0.0148(9)
C5 0.0190(7) 0.0293(7) 0.0194(7) -0.0029(6) 0.0007(6) 0.0001(6)
C6 0.0196(7) 0.0234(7) 0.0260(8) -0.0037(6) 0.0009(6) -0.0013(6)
C7 0.0177(7) 0.0266(7) 0.0255(8) 0.0001(6) 0.0039(6) -0.0022(6)
C8 0.0205(7) 0.0266(7) 0.0238(8) -0.0023(6) 0.0036(6) 0.0015(6)
C9 0.0221(7) 0.0253(7) 0.0215(7) -0.0006(6) 0.0005(6) 0.0018(6)
C10 0.0306(9) 0.0471(10) 0.0194(8) -0.0039(7) 0.0031(7) 0.0027(8)
C11 0.0399(10) 0.0255(8) 0.0421(10) -0.0082(7) 0.0072(8) -0.0003(7)
C12 0.0289(9) 0.0366(9) 0.0375(10) 0.0081(7) 0.0110(8) -0.0048(7)
C13 0.0362(10) 0.0391(10) 0.0342(9) -0.0065(7) 0.0131(8) 0.0075(7)
C14 0.0451(11) 0.0287(8) 0.0319(9) 0.0066(7) 0.0012(8) 0.0064(8)
N1 0.0270(7) 0.0355(7) 0.0209(7) 0.0015(5) 0.0031(5) -0.0088(6)
O1 0.0545(9) 0.0514(8) 0.0368(7) 0.0091(6) 0.0162(7) -0.0210(7)
Mo1 0.01847(8) 0.02497(8) 0.01506(8) 0.00104(4) 0.00243(5) -0.00298(4)

loop_
_atom_type_symbol
_atom_type_description
_atom_type_scat_dispersion_real
_atom_type_scat_dispersion_imag
_atom_type_scat_source
C C 0.0033 0.0016 'International Tables Vol C Tables 4.2.6.8 and 6.1.1.4'
H H 0.0000 0.0000 'International Tables Vol C Tables 4.2.6.8 and 6.1.1.4'
N N 0.0061 0.0033 'International Tables Vol C Tables 4.2.6.8 and 6.1.1.4'
O O 0.0106 0.0060 'International Tables Vol C Tables 4.2.6.8 and 6.1.1.4'
Mo Mo -1.6832 0.6857 'International Tables Vol C Tables 4.2.6.8 and 6.1.1.4'

loop_
_geom_angle_atom_site_label_1
_geom_angle_atom_site_label_2
_geom_angle_atom_site_label_3
_geom_angle
C2 C1 Mo1 67.33(10)
C2 C1 H1A 117.0
Mo1 C1 H1A 117.0
C2 C1 H1B 117.0
Mo1 C1 H1B 117.0
H1A C1 H1B 114.0
C1 C2 C3 121.31(18)
C1 C2 Mo1 76.54(10)
C3 C2 Mo1 72.71(11)
C1 C2 H2 119.3
C3 C2 H2 119.3
Mo1 C2 H2 119.3
C4 C3 C2 118.98(18)
C4 C3 Mo1 74.63(11)
C2 C3 Mo1 70.11(10)
C4 C3 H3 120.3
C2 C3 H3 120.3
Mo1 C3 H3 120.3
C3 C4 Mo1 69.44(10)
C3 C4 H4A 116.7
Mo1 C4 H4A 116.7
C3 C4 H4B 116.7
Mo1 C4 H4B 116.7
H4A C4 H4B 113.7
C6 C5 C9 107.61(13)
C6 C5 C10 126.61(15)
C9 C5 C10 125.63(15)
C6 C5 Mo1 73.20(9)
C9 C5 Mo1 71.89(8)
C10 C5 Mo1 123.92(11)
C5 C6 C7 108.57(13)
C5 C6 C11 125.84(15)
C7 C6 C11 125.37(15)
C5 C6 Mo1 71.44(9)
C7 C6 Mo1 73.18(9)
C11 C6 Mo1 125.54(11)
C6 C7 C8 107.37(14)
C6 C7 C12 126.45(15)
C8 C7 C12 125.97(15)
C6 C7 Mo1 71.78(9)
C8 C7 Mo1 71.74(9)
C12 C7 Mo1 125.98(11)
C9 C8 C7 108.43(13)
C9 C8 C13 125.12(15)
C7 C8 C13 126.13(15)
C9 C8 Mo1 71.21(9)
C7 C8 Mo1 73.09(9)
C13 C8 Mo1 126.64(12)
C8 C9 C5 108.02(13)
C8 C9 C14 125.84(15)
C5 C9 C14 126.04(15)
C8 C9 Mo1 73.53(9)
C5 C9 Mo1 72.38(8)
C14 C9 Mo1 122.72(12)
C5 C10 H10A 109.5
C5 C10 H10B 109.5
H10A C10 H10B 109.5
C5 C10 H10C 109.5
H10A C10 H10C 109.5
H10B C10 H10C 109.5
C6 C11 H11A 109.5
C6 C11 H11B 109.5
H11A C11 H11B 109.5
C6 C11 H11C 109.5
H11A C11 H11C 109.5
H11B C11 H11C 109.5
C7 C12 H12A 109.5
C7 C12 H12B 109.5
H12A C12 H12B 109.5
C7 C12 H12C 109.5
H12A C12 H12C 109.5
H12B C12 H12C 109.5
C8 C13 H13A 109.5
C8 C13 H13B 109.5
H13A C13 H13B 109.5
C8 C13 H13C 109.5
H13A C13 H13C 109.5
H13B C13 H13C 109.5
C9 C14 H14A 109.5
C9 C14 H14B 109.5
H14A C14 H14B 109.5
C9 C14 H14C 109.5
H14A C14 H14C 109.5
H14B C14 H14C 109.5
O1 N1 Mo1 168.36(13)
N1 Mo1 C2 111.22(7)
N1 Mo1 C3 92.52(7)
C2 Mo1 C3 37.18(8)
N1 Mo1 C4 102.45(6)
C2 Mo1 C4 65.14(8)
C3 Mo1 C4 35.93(8)
N1 Mo1 C1 93.48(7)
C2 Mo1 C1 36.13(7)
C3 Mo1 C1 65.32(8)
C4 Mo1 C1 99.27(7)
N1 Mo1 C9 93.29(6)
C2 Mo1 C9 155.27(7)
C3 Mo1 C9 149.82(7)
C4 Mo1 C9 114.03(6)
C1 Mo1 C9 143.60(6)
N1 Mo1 C5 96.05(6)
C2 Mo1 C5 132.91(7)
C3 Mo1 C5 169.47(7)
C4 Mo1 C5 145.94(6)
C1 Mo1 C5 107.94(7)
C9 Mo1 C5 35.73(5)
N1 Mo1 C6 128.07(6)
C2 Mo1 C6 100.99(7)
C3 Mo1 C6 134.32(6)
C4 Mo1 C6 128.19(6)
C1 Mo1 C6 89.39(7)
C9 Mo1 C6 58.92(5)
C5 Mo1 C6 35.36(5)
N1 Mo1 C8 122.59(6)
C2 Mo1 C8 123.64(7)
C3 Mo1 C8 120.73(7)
C4 Mo1 C8 87.09(6)
C1 Mo1 C8 141.28(7)
C9 Mo1 C8 35.26(5)
C5 Mo1 C8 58.86(5)
C6 Mo1 C8 58.40(5)
N1 Mo1 C7 151.68(6)
C2 Mo1 C7 96.42(7)
C3 Mo1 C7 114.04(6)
C4 Mo1 C7 94.49(6)
C1 Mo1 C7 106.11(7)
C9 Mo1 C7 58.87(5)
C5 Mo1 C7 58.85(5)
C6 Mo1 C7 35.04(5)
C8 Mo1 C7 35.17(5)

loop_
_geom_bond_atom_site_label_1
_geom_bond_atom_site_label_2
_geom_bond_distance
C1 C2 1.404(3)
C1 Mo1 2.3160(18)
C1 H1A 0.9900
C1 H1B 0.9900
C2 C3 1.412(3)
C2 Mo1 2.1974(18)
C2 H2 1.0000
C3 C4 1.398(3)
C3 Mo1 2.2313(19)
C3 H3 1.0000
C4 Mo1 2.2978(17)
C4 H4A 0.9900
C4 H4B 0.9900
C5 C6 1.423(2)
C5 C9 1.428(2)
C5 C10 1.499(2)
C5 Mo1 2.3305(15)
C6 C7 1.423(2)
C6 C11 1.495(2)
C6 Mo1 2.3533(15)
C7 C8 1.428(2)
C7 C12 1.502(2)
C7 Mo1 2.3716(15)
C8 C9 1.417(2)
C8 C13 1.503(2)
C8 Mo1 2.3541(16)
C9 C14 1.499(2)
C9 Mo1 2.3240(15)
C10 H10A 0.9800
C10 H10B 0.9800
C10 H10C 0.9800
C11 H11A 0.9800
C11 H11B 0.9800
C11 H11C 0.9800
C12 H12A 0.9800
C12 H12B 0.9800
C12 H12C 0.9800
C13 H13A 0.9800
C13 H13B 0.9800
C13 H13C 0.9800
C14 H14A 0.9800
C14 H14B 0.9800
C14 H14C 0.9800
N1 O1 1.2085(18)
N1 Mo1 1.7799(13)

loop_
_geom_torsion_atom_site_label_1
_geom_torsion_atom_site_label_2
_geom_torsion_atom_site_label_3
_geom_torsion_atom_site_label_4
_geom_torsion
Mo1 C1 C2 C3 -59.79(16)
C1 C2 C3 C4 120.2(2)
Mo1 C2 C3 C4 58.49(16)
C1 C2 C3 Mo1 61.66(16)
C2 C3 C4 Mo1 -56.24(15)
C9 C5 C6 C7 0.11(17)
C10 C5 C6 C7 -175.65(15)
Mo1 C5 C6 C7 64.23(11)
C9 C5 C6 C11 174.96(15)
C10 C5 C6 C11 -0.8(3)
Mo1 C5 C6 C11 -120.92(16)
C9 C5 C6 Mo1 -64.12(10)
C10 C5 C6 Mo1 120.12(16)
C5 C6 C7 C8 0.25(17)
C11 C6 C7 C8 -174.64(15)
Mo1 C6 C7 C8 63.35(11)
C5 C6 C7 C12 175.17(15)
C11 C6 C7 C12 0.3(3)
Mo1 C6 C7 C12 -121.72(16)
C5 C6 C7 Mo1 -63.11(11)
C11 C6 C7 Mo1 122.01(16)
C6 C7 C8 C9 -0.51(17)
C12 C7 C8 C9 -175.47(15)
Mo1 C7 C8 C9 62.86(11)
C6 C7 C8 C13 173.24(15)
C12 C7 C8 C13 -1.7(3)
Mo1 C7 C8 C13 -123.39(17)
C6 C7 C8 Mo1 -63.38(10)
C12 C7 C8 Mo1 121.67(16)
C7 C8 C9 C5 0.59(17)
C13 C8 C9 C5 -173.24(15)
Mo1 C8 C9 C5 64.66(10)
C7 C8 C9 C14 177.13(16)
C13 C8 C9 C14 3.3(3)
Mo1 C8 C9 C14 -118.80(17)
C7 C8 C9 Mo1 -64.07(11)
C13 C8 C9 Mo1 122.10(16)
C6 C5 C9 C8 -0.43(17)
C10 C5 C9 C8 175.39(15)
Mo1 C5 C9 C8 -65.41(11)
C6 C5 C9 C14 -176.96(16)
C10 C5 C9 C14 -1.1(3)
Mo1 C5 C9 C14 118.06(17)
C6 C5 C9 Mo1 64.98(10)
C10 C5 C9 Mo1 -119.20(16)
O1 N1 Mo1 C2 149.8(7)
O1 N1 Mo1 C3 -177.2(7)
O1 N1 Mo1 C4 -142.3(7)
O1 N1 Mo1 C1 117.4(7)
O1 N1 Mo1 C9 -26.8(7)
O1 N1 Mo1 C5 8.9(7)
O1 N1 Mo1 C6 25.4(7)
O1 N1 Mo1 C8 -47.8(7)
O1 N1 Mo1 C7 -17.0(8)
C1 C2 Mo1 N1 -65.07(14)
C3 C2 Mo1 N1 64.29(13)
C1 C2 Mo1 C3 -129.36(18)
C1 C2 Mo1 C4 -159.37(14)
C3 C2 Mo1 C4 -30.01(11)
C3 C2 Mo1 C1 129.36(18)
C1 C2 Mo1 C9 106.81(18)
C3 C2 Mo1 C9 -123.83(17)
C1 C2 Mo1 C5 55.95(15)
C3 C2 Mo1 C5 -174.69(10)
C1 C2 Mo1 C6 73.46(13)
C3 C2 Mo1 C6 -157.18(12)
C1 C2 Mo1 C8 132.68(12)
C3 C2 Mo1 C8 -97.96(13)
C1 C2 Mo1 C7 108.63(12)
C3 C2 Mo1 C7 -122.01(12)
C4 C3 Mo1 N1 107.88(12)
C2 C3 Mo1 N1 -122.79(12)
C4 C3 Mo1 C2 -129.33(17)
C2 C3 Mo1 C4 129.33(17)
C4 C3 Mo1 C1 -159.45(14)
C2 C3 Mo1 C1 -30.12(12)
C4 C3 Mo1 C9 6.94(19)
C2 C3 Mo1 C9 136.27(14)
C4 C3 Mo1 C5 -107.6(4)
C2 C3 Mo1 C5 21.8(4)
C4 C3 Mo1 C6 -97.18(13)
C2 C3 Mo1 C6 32.16(16)
C4 C3 Mo1 C8 -22.92(14)
C2 C3 Mo1 C8 106.41(12)
C4 C3 Mo1 C7 -62.01(13)
C2 C3 Mo1 C7 67.32(13)
C3 C4 Mo1 N1 -76.82(12)
C3 C4 Mo1 C2 31.01(11)
C3 C4 Mo1 C1 18.86(13)
C3 C4 Mo1 C9 -176.19(11)
C3 C4 Mo1 C5 161.88(11)
C3 C4 Mo1 C6 115.44(12)
C3 C4 Mo1 C8 160.42(12)
C3 C4 Mo1 C7 126.01(11)
C2 C1 Mo1 N1 122.13(12)
C2 C1 Mo1 C3 30.95(12)
C2 C1 Mo1 C4 18.90(13)
C2 C1 Mo1 C9 -137.55(12)
C2 C1 Mo1 C5 -140.36(12)
C2 C1 Mo1 C6 -109.76(13)
C2 C1 Mo1 C8 -78.08(15)
C2 C1 Mo1 C7 -78.56(13)
C8 C9 Mo1 N1 -148.58(10)
C5 C9 Mo1 N1 95.80(10)
C14 C9 Mo1 N1 -26.19(14)
C8 C9 Mo1 C2 39.0(2)
C5 C9 Mo1 C2 -76.62(19)
C14 C9 Mo1 C2 161.39(17)
C8 C9 Mo1 C3 -47.84(16)
C5 C9 Mo1 C3 -163.46(12)
C14 C9 Mo1 C3 74.56(19)
C8 C9 Mo1 C4 -43.39(11)
C5 C9 Mo1 C4 -159.01(9)
C14 C9 Mo1 C4 79.01(15)
C8 C9 Mo1 C1 111.03(13)
C5 C9 Mo1 C1 -4.59(16)
C14 C9 Mo1 C1 -126.57(15)
C8 C9 Mo1 C5 115.62(13)
C14 C9 Mo1 C5 -121.98(18)
C8 C9 Mo1 C6 78.05(10)
C5 C9 Mo1 C6 -37.57(9)
C14 C9 Mo1 C6 -159.55(16)
C5 C9 Mo1 C8 -115.62(13)
C14 C9 Mo1 C8 122.40(17)
C8 C9 Mo1 C7 36.88(9)
C5 C9 Mo1 C7 -78.74(10)
C14 C9 Mo1 C7 159.28(15)
C6 C5 Mo1 N1 157.24(10)
C9 C5 Mo1 N1 -87.21(10)
C10 C5 Mo1 N1 34.04(15)
C6 C5 Mo1 C2 30.69(13)
C9 C5 Mo1 C2 146.24(10)
C10 C5 Mo1 C2 -92.51(16)
C6 C5 Mo1 C3 12.9(4)
C9 C5 Mo1 C3 128.4(4)
C10 C5 Mo1 C3 -110.3(4)
C6 C5 Mo1 C4 -79.80(14)
C9 C5 Mo1 C4 35.75(16)
C10 C5 Mo1 C4 157.00(14)
C6 C5 Mo1 C1 61.59(11)
C9 C5 Mo1 C1 177.14(10)
C10 C5 Mo1 C1 -61.61(15)
C6 C5 Mo1 C9 -115.55(13)
C10 C5 Mo1 C9 121.25(18)
C9 C5 Mo1 C6 115.55(13)
C10 C5 Mo1 C6 -123.20(18)
C6 C5 Mo1 C8 -78.09(10)
C9 C5 Mo1 C8 37.46(9)
C10 C5 Mo1 C8 158.70(16)
C6 C5 Mo1 C7 -36.75(9)
C9 C5 Mo1 C7 78.80(10)
C10 C5 Mo1 C7 -159.95(16)
C5 C6 Mo1 N1 -29.26(12)
C7 C6 Mo1 N1 -146.16(10)
C11 C6 Mo1 N1 92.03(16)
C5 C6 Mo1 C2 -157.61(10)
C7 C6 Mo1 C2 85.48(10)
C11 C6 Mo1 C2 -36.33(16)
C5 C6 Mo1 C3 -176.74(10)
C7 C6 Mo1 C3 66.36(13)
C11 C6 Mo1 C3 -55.46(18)
C5 C6 Mo1 C4 135.47(10)
C7 C6 Mo1 C4 18.57(13)
C11 C6 Mo1 C4 -103.24(16)
C5 C6 Mo1 C1 -123.19(10)
C7 C6 Mo1 C1 119.91(10)
C11 C6 Mo1 C1 -1.91(15)
C5 C6 Mo1 C9 37.96(9)
C7 C6 Mo1 C9 -78.94(10)
C11 C6 Mo1 C9 159.25(17)
C7 C6 Mo1 C5 -116.90(13)
C11 C6 Mo1 C5 121.28(18)
C5 C6 Mo1 C8 79.49(10)
C7 C6 Mo1 C8 -37.41(9)
C11 C6 Mo1 C8 -159.22(17)
C5 C6 Mo1 C7 116.90(13)
C11 C6 Mo1 C7 -121.81(19)
C9 C8 Mo1 N1 38.15(11)
C7 C8 Mo1 N1 155.05(9)
C13 C8 Mo1 N1 -82.15(16)
C9 C8 Mo1 C2 -161.56(10)
C7 C8 Mo1 C2 -44.66(12)
C13 C8 Mo1 C2 78.14(17)
C9 C8 Mo1 C3 154.31(10)
C7 C8 Mo1 C3 -88.79(11)
C13 C8 Mo1 C3 34.01(17)
C9 C8 Mo1 C4 141.08(10)
C7 C8 Mo1 C4 -102.02(10)
C13 C8 Mo1 C4 20.79(15)
C9 C8 Mo1 C1 -117.70(12)
C7 C8 Mo1 C1 -0.80(15)
C13 C8 Mo1 C1 122.01(16)
C7 C8 Mo1 C9 116.90(13)
C13 C8 Mo1 C9 -120.29(19)
C9 C8 Mo1 C5 -37.96(9)
C7 C8 Mo1 C5 78.94(10)
C13 C8 Mo1 C5 -158.25(17)
C9 C8 Mo1 C6 -79.63(10)
C7 C8 Mo1 C6 37.27(9)
C13 C8 Mo1 C6 160.07(17)
C9 C8 Mo1 C7 -116.90(13)
C13 C8 Mo1 C7 122.81(19)
C6 C7 Mo1 N1 67.54(16)
C8 C7 Mo1 N1 -48.53(16)
C12 C7 Mo1 N1 -170.19(14)
C6 C7 Mo1 C2 -100.01(10)
C8 C7 Mo1 C2 143.92(10)
C12 C7 Mo1 C2 22.26(15)
C6 C7 Mo1 C3 -134.14(10)
C8 C7 Mo1 C3 109.79(11)
C12 C7 Mo1 C3 -11.87(16)
C6 C7 Mo1 C4 -165.46(10)
C8 C7 Mo1 C4 78.47(10)
C12 C7 Mo1 C4 -43.18(15)
C6 C7 Mo1 C1 -64.45(10)
C8 C7 Mo1 C1 179.48(9)
C12 C7 Mo1 C1 57.83(15)
C6 C7 Mo1 C9 79.10(10)
C8 C7 Mo1 C9 -36.97(9)
C12 C7 Mo1 C9 -158.63(16)
C6 C7 Mo1 C5 37.09(9)
C8 C7 Mo1 C5 -78.98(10)
C12 C7 Mo1 C5 159.37(16)
C8 C7 Mo1 C6 -116.07(13)
C12 C7 Mo1 C6 122.27(18)
C6 C7 Mo1 C8 116.07(13)
C12 C7 Mo1 C8 -121.66(18)
